data_4107438
loop_
_publ_author_name
'Christophe Aronica'
'Guillaume Chastanet'
'Ekaterina Zueva'
'Serguei A. Borshch'
'Juan M. Clemente-Juan'
'Dominique Luneau'

_publ_section_title
;
 A Mixed-Valence Polyoxovanadate(III,IV) Cluster with a Calixarene Cap
 Exhibiting Ferromagnetic V(III)-V(IV) Interactions
;
_journal_name_full 'Journal of the American Chemical Society'
_journal_page_first 2365
_journal_page_last 2371
_journal_paper_doi 10.1021/ja078030q
_journal_volume 130
_journal_year 2008
_chemical_formula_moiety 'C58 H86 N1 O19 V6'
_chemical_formula_sum 'C58 H86 N O19 V6'
_chemical_formula_weight 1406.95
_space_group_IT_number 14
_symmetry_cell_setting monoclinic
_symmetry_space_group_name_Hall '-P 2ybc'
_symmetry_space_group_name_H-M 'P 1 21/c 1'
_atom_sites_solution_hydrogens geom
_atom_sites_solution_primary direct
_audit_creation_date 05-07-12
_audit_creation_method CRYSTALS_ver_12.50
_cell_angle_alpha 90
_cell_angle_beta 104.676(5)
_cell_angle_gamma 90
_cell_formula_units_Z 4
_cell_length_a 15.798(5)
_cell_length_b 15.555(5)
_cell_length_c 28.662(5)
_cell_measurement_reflns_used 10918
_cell_measurement_temperature 293
_cell_measurement_theta_max 26
_cell_measurement_theta_min 0
_cell_volume 6814(3)
_computing_cell_refinement 'DENZO/SCALEPACK (Otwinowski & Minor, 1997)'
_computing_data_collection 'COLLECT (Nonius BV, 1997)'
_computing_data_reduction 'DENZO/SCALEPACK (Otwinowski & Minor, 1997)'
_computing_molecular_graphics 'CAMERON (Watkin et al., 1996)'
_computing_publication_material 'CRYSTALS (Betteridge et al., 2003)'
_computing_structure_refinement 'CRYSTALS (Betteridge et al., 2003)'
_computing_structure_solution 'SIR97 (Altomare et al., 1999)'
_diffrn_ambient_temperature 293
_diffrn_measured_fraction_theta_full 0.973
_diffrn_measured_fraction_theta_max 0.969
_diffrn_measurement_device_type 'Nonius Kappa CCD'
_diffrn_measurement_method \w/2\q
_diffrn_radiation_monochromator graphite
_diffrn_radiation_type 'Mo K\a'
_diffrn_radiation_wavelength 0.71069
_diffrn_reflns_av_R_equivalents 0.027
_diffrn_reflns_limit_h_max 19
_diffrn_reflns_limit_h_min -19
_diffrn_reflns_limit_k_max 17
_diffrn_reflns_limit_k_min -18
_diffrn_reflns_limit_l_max 34
_diffrn_reflns_limit_l_min -34
_diffrn_reflns_number 22198
_diffrn_reflns_theta_full 25.188
_diffrn_reflns_theta_max 25.702
_diffrn_reflns_theta_min 1.868
_diffrn_standards_number 0
_exptl_absorpt_coefficient_mu 0.855
_exptl_absorpt_correction_T_max 1.0000
_exptl_absorpt_correction_T_min 1.0000
_exptl_absorpt_correction_type none
_exptl_crystal_colour green
_exptl_crystal_density_diffrn 1.370
_exptl_crystal_description plate
_exptl_crystal_F_000 2916
_exptl_crystal_size_max 0.1
_exptl_crystal_size_mid 0.1
_exptl_crystal_size_min 0.1
_refine_diff_density_max 1.15
_refine_diff_density_min -0.35
_refine_ls_extinction_method none
_refine_ls_goodness_of_fit_ref 1.1430
_refine_ls_hydrogen_treatment noref
_refine_ls_matrix_type full
_refine_ls_number_parameters 757
_refine_ls_number_reflns 4938
_refine_ls_number_restraints 1
_refine_ls_R_factor_all 0.1596
_refine_ls_R_factor_gt 0.0575
_refine_ls_shift/su_max 0.000768
_refine_ls_structure_factor_coef F
_refine_ls_weighting_details
;
 Method, part 1, Chebychev polynomial, (Watkin, 1994, Prince, 1982) 
 [weight] = 1.0/[A~0~*T~0~(x)+A~1~*T~1~(x) ... +A~n-1~]*T~n-1~(x)] 
 where A~i~ are the Chebychev coefficients listed below and x= Fcalc/Fmax 
 Method = Robust Weighting (Prince, 1982) 
 W = [weight] * [1-(deltaF/6*sigmaF)^2^]^2^ 
 A~i~ are: 
 1.81 1.56 1.34 
;
_refine_ls_weighting_scheme calc
_refine_ls_wR_factor_all 0.1208
_refine_ls_wR_factor_gt 0.0664
_refine_ls_wR_factor_ref 0.0664
_reflns_limit_h_max 18
_reflns_limit_h_min -19
_reflns_limit_k_max 18
_reflns_limit_k_min 0
_reflns_limit_l_max 34
_reflns_limit_l_min 0
_reflns_number_gt 4938
_reflns_number_total 12563
_reflns_threshold_expression I>3.00u(I)
_cod_data_source_file ja078030q-file001.cif
_cod_data_source_block CRYSTALS_cif
_cod_original_sg_symbol_H-M 'P 1 21/c 1 '
_cod_original_formula_sum 'C58 H86 N1 O19 V6'
_cod_database_code 4107438

loop_
_symmetry_equiv_pos_as_xyz
x,y,z
-x,-y,-z
-x,y+1/2,-z+1/2
x,-y+1/2,z+1/2

loop_
_atom_site_label
_atom_site_type_symbol
_atom_site_fract_x
_atom_site_fract_y
_atom_site_fract_z
_atom_site_U_iso_or_equiv
_atom_site_occupancy
_atom_site_adp_type
_atom_site_refinement_flags_posn
V1 V 0.75077(6) 0.02168(7) 0.75731(3) 0.0338 1.0000 Uani .
V2 V 0.81473(7) 0.02555(8) 0.91773(4) 0.0489 1.0000 Uani .
V3 V 0.78882(7) -0.12760(8) 0.83564(4) 0.0453 1.0000 Uani .
V5 V 0.93133(7) 0.02996(8) 0.83695(4) 0.0447 1.0000 Uani .
V4 V 0.77512(7) 0.17486(7) 0.83329(4) 0.0445 1.0000 Uani .
V6 V 0.63156(7) 0.01696(8) 0.83145(4) 0.0431 1.0000 Uani .
N1 N 0.7765(11) -0.5539(11) 0.7407(6) 0.1928 1.0000 Uani .
O1 O 0.7797(2) 0.0243(3) 0.83014(13) 0.0374 1.0000 Uani .
O2 O 0.8347(4) 0.0270(4) 0.97503(17) 0.0706 1.0000 Uani .
O3 O 0.7226(3) 0.0197(3) 0.6872(2) 0.0587 1.0000 Uani D
O4 O 0.7919(4) -0.2306(3) 0.83318(19) 0.0674 1.0000 Uani .
O6 O 1.0318(3) 0.0349(4) 0.83496(18) 0.0664 1.0000 Uani .
O5 O 0.7690(4) 0.2765(3) 0.82936(19) 0.0702 1.0000 Uani .
O19 O 0.5289(3) 0.0130(4) 0.82650(18) 0.0653 1.0000 Uani .
O7 O 0.7572(2) -0.1023(2) 0.76256(14) 0.0348 1.0000 Uani .
O9 O 0.8762(2) 0.0263(3) 0.76425(13) 0.0349 1.0000 Uani .
O8 O 0.7477(2) 0.1466(3) 0.76084(14) 0.0369 1.0000 Uani .
O18 O 0.6292(2) 0.0176(3) 0.75935(13) 0.0355 1.0000 Uani .
O10 O 0.8151(3) -0.1021(3) 0.90556(16) 0.0540 1.0000 Uani .
O11 O 0.9349(3) 0.0306(3) 0.90626(15) 0.0538 1.0000 Uani .
O12 O 0.8043(3) 0.1525(3) 0.90334(15) 0.0526 1.0000 Uani .
O15 O 0.6828(3) 0.0191(3) 0.90165(14) 0.0534 1.0000 Uani .
O16 O 0.6621(3) -0.1082(3) 0.83245(14) 0.0465 1.0000 Uani .
O13 O 0.9124(3) -0.0971(3) 0.83707(16) 0.0489 1.0000 Uani .
O14 O 0.9001(3) 0.1563(3) 0.83492(15) 0.0460 1.0000 Uani .
O17 O 0.6506(3) 0.1437(3) 0.83113(16) 0.0491 1.0000 Uani .
C1 C 0.7427(4) -0.1514(4) 0.7215(2) 0.0403 1.0000 Uani .
C2 C 0.6567(4) -0.1751(4) 0.6983(2) 0.0447 1.0000 Uani .
C3 C 0.6446(4) -0.2222(5) 0.6562(2) 0.0543 1.0000 Uani .
C4 C 0.7105(5) -0.2461(5) 0.6351(3) 0.0594 1.0000 Uani .
C5 C 0.7947(5) -0.2171(4) 0.6588(3) 0.0529 1.0000 Uani .
C6 C 0.8122(4) -0.1707(4) 0.7013(2) 0.0430 1.0000 Uani .
C7 C 0.6954(7) -0.2956(6) 0.5882(3) 0.0809 1.0000 Uani .
C8 C 0.704(3) -0.2370(16) 0.5499(6) 0.3808 1.0000 Uani .
C9 C 0.7632(11) -0.3559(14) 0.5872(7) 0.2242 1.0000 Uani .
C10 C 0.6119(12) -0.3400(19) 0.5759(9) 0.2943 1.0000 Uani .
C11 C 0.9037(4) -0.1378(4) 0.7241(2) 0.0454 1.0000 Uani .
C12 C 0.9079(4) 0.0277(4) 0.7235(2) 0.0378 1.0000 Uani .
C13 C 0.9222(4) -0.0507(4) 0.7028(2) 0.0414 1.0000 Uani .
C14 C 0.9479(5) -0.0478(5) 0.6604(3) 0.0570 1.0000 Uani .
C15 C 0.9604(5) 0.0273(6) 0.6379(3) 0.0593 1.0000 Uani .
C16 C 0.9446(5) 0.1043(5) 0.6596(3) 0.0560 1.0000 Uani .
C17 C 0.9173(4) 0.1061(5) 0.7015(2) 0.0451 1.0000 Uani .
C18 C 0.9902(8) 0.0280(7) 0.5910(4) 0.0923 1.0000 Uani .
C19 C 1.035(3) -0.0453(14) 0.5838(12) 0.3577 1.0000 Uani .
C20 C 1.028(3) 0.1047(13) 0.5816(10) 0.3572 1.0000 Uani .
C21 C 0.916(2) 0.026(4) 0.5547(8) 0.4806 1.0000 Uani .
C22 C 0.8927(4) 0.1894(4) 0.7215(2) 0.0426 1.0000 Uani .
C23 C 0.7298(4) 0.1926(4) 0.7188(2) 0.0379 1.0000 Uani .
C24 C 0.7989(4) 0.2154(4) 0.6986(2) 0.0432 1.0000 Uani .
C25 C 0.7775(5) 0.2593(5) 0.6546(3) 0.0547 1.0000 Uani .
C26 C 0.6928(5) 0.2788(5) 0.6300(3) 0.0577 1.0000 Uani .
C27 C 0.6267(5) 0.2549(5) 0.6516(3) 0.0554 1.0000 Uani .
C28 C 0.6428(4) 0.2111(4) 0.6952(2) 0.0434 1.0000 Uani .
C29 C 0.6724(6) 0.3226(6) 0.5805(3) 0.0817 1.0000 Uani .
C30 C 0.6540(19) 0.2553(15) 0.5426(5) 0.2713 1.0000 Uani .
C31 C 0.5950(11) 0.3827(13) 0.5736(6) 0.2088 1.0000 Uani .
C32 C 0.7495(10) 0.3724(12) 0.5729(5) 0.1782 1.0000 Uani .
C33 C 0.5678(4) 0.1786(4) 0.7156(2) 0.0461 1.0000 Uani .
C34 C 0.5649(4) 0.0151(5) 0.7171(2) 0.0409 1.0000 Uani .
C35 C 0.5338(4) 0.0931(4) 0.6951(2) 0.0435 1.0000 Uani .
C36 C 0.4703(4) 0.0879(5) 0.6500(2) 0.0564 1.0000 Uani .
C37 C 0.4403(5) 0.0112(5) 0.6279(3) 0.0564 1.0000 Uani .
C38 C 0.4762(5) -0.0634(5) 0.6505(3) 0.0556 1.0000 Uani .
C39 C 0.5390(4) -0.0644(5) 0.6951(2) 0.0464 1.0000 Uani .
C40 C 0.3723(6) 0.0080(7) 0.5800(3) 0.0803 1.0000 Uani .
C41 C 0.3198(13) 0.0848(11) 0.5693(6) 0.2104 1.0000 Uani .
C42 C 0.4196(16) 0.004(3) 0.5423(6) 0.4033 1.0000 Uani .
C43 C 0.3195(18) -0.0663(14) 0.5734(8) 0.2969 1.0000 Uani .
C44 C 0.5785(4) -0.1470(4) 0.7175(2) 0.0477 1.0000 Uani .
C45 C 0.8402(9) -0.1628(7) 0.9423(3) 0.1114 1.0000 Uani .
C46 C 1.0108(6) 0.0431(10) 0.9412(4) 0.1328 1.0000 Uani .
C47 C 0.8253(8) 0.2163(6) 0.9389(3) 0.1011 1.0000 Uani .
C48 C 0.6376(6) 0.0145(8) 0.9375(3) 0.0976 1.0000 Uani .
C49 C 0.9817(5) -0.1504(6) 0.8629(3) 0.0800 1.0000 Uani .
C50 C 0.9647(6) 0.2176(6) 0.8564(3) 0.0803 1.0000 Uani .
C51 C 0.6061(5) 0.1974(5) 0.8571(3) 0.0739 1.0000 Uani .
C52 C 0.6205(5) -0.1667(6) 0.8587(3) 0.0712 1.0000 Uani .
C53 C 0.7080(9) 0.0178(9) 0.6494(5) 0.1211 1.0000 Uani D
C54 C 0.8400(12) -0.5094(17) 0.7317(9) 0.1902 1.0000 Uani .
C55 C 0.8343(18) -0.4314(13) 0.7388(10) 0.2114 1.0000 Uani .
C56 C 0.7830(18) -0.3888(11) 0.7526(8) 0.1849 1.0000 Uani .
C57 C 0.7039(10) -0.4338(14) 0.7560(6) 0.1465 1.0000 Uani .
C58 C 0.7036(7) -0.5255(7) 0.7501(4) 0.0850 1.0000 Uani .
H91 H 0.7519 -0.3894 0.5567 0.2202 1.0000 Uiso .
H92 H 0.7666 -0.4014 0.6149 0.2202 1.0000 Uiso .
H93 H 0.8223 -0.3289 0.5941 0.2202 1.0000 Uiso .
H81 H 0.6999 -0.2645 0.5185 0.3729 1.0000 Uiso .
H82 H 0.7697 -0.2102 0.5597 0.3729 1.0000 Uiso .
H83 H 0.6659 -0.1855 0.5467 0.3729 1.0000 Uiso .
H101 H 0.6003 -0.3722 0.5453 0.2863 1.0000 Uiso .
H102 H 0.6064 -0.3810 0.6028 0.2863 1.0000 Uiso .
H103 H 0.5609 -0.2963 0.5732 0.2863 1.0000 Uiso .
H5 H 0.8447 -0.2318 0.6444 0.0667 1.0000 Uiso .
H3 H 0.5830 -0.2427 0.6399 0.0619 1.0000 Uiso .
H111 H 0.9121 -0.1313 0.7599 0.0570 1.0000 Uiso .
H112 H 0.9483 -0.1810 0.7186 0.0570 1.0000 Uiso .
H201 H 1.0557 0.1003 0.5537 0.4191 1.0000 Uiso .
H202 H 1.0929 0.1077 0.6121 0.4191 1.0000 Uiso .
H203 H 1.0022 0.1565 0.5850 0.4191 1.0000 Uiso .
H191 H 1.0488 -0.0421 0.5514 0.4220 1.0000 Uiso .
H192 H 1.0840 -0.0576 0.6094 0.4220 1.0000 Uiso .
H193 H 0.9896 -0.0968 0.5801 0.4220 1.0000 Uiso .
H211 H 0.9332 0.0379 0.5239 0.5702 1.0000 Uiso .
H212 H 0.8864 0.0906 0.5599 0.5702 1.0000 Uiso .
H213 H 0.8783 -0.0140 0.5562 0.5702 1.0000 Uiso .
H122 H 0.9535 0.1604 0.6437 0.0724 1.0000 Uiso .
H124 H 0.9596 -0.1042 0.6455 0.0701 1.0000 Uiso .
H221 H 0.9011 0.1825 0.7576 0.0546 1.0000 Uiso .
H222 H 0.9337 0.2362 0.7164 0.0546 1.0000 Uiso .
H232 H 0.5643 0.2695 0.6349 0.0675 1.0000 Uiso .
H234 H 0.8268 0.2771 0.6398 0.0642 1.0000 Uiso .
H301 H 0.6429 0.2774 0.5081 0.2708 1.0000 Uiso .
H302 H 0.7091 0.2132 0.5454 0.2708 1.0000 Uiso .
H303 H 0.6050 0.2145 0.5437 0.2708 1.0000 Uiso .
H321 H 0.7362 0.4021 0.5411 0.1917 1.0000 Uiso .
H322 H 0.7658 0.4205 0.5991 0.1917 1.0000 Uiso .
H323 H 0.8027 0.3360 0.5768 0.1917 1.0000 Uiso .
H311 H 0.5798 0.4125 0.5412 0.2322 1.0000 Uiso .
H312 H 0.6050 0.4301 0.5993 0.2322 1.0000 Uiso .
H313 H 0.5394 0.3512 0.5765 0.2322 1.0000 Uiso .
H331 H 0.5897 0.1735 0.7518 0.0549 1.0000 Uiso .
H332 H 0.5187 0.2215 0.7082 0.0549 1.0000 Uiso .
H342 H 0.4578 -0.1203 0.6340 0.0665 1.0000 Uiso .
H344 H 0.4463 0.1426 0.6326 0.0694 1.0000 Uiso .
H421 H 0.3764 0.0077 0.5091 0.3643 1.0000 Uiso .
H422 H 0.4582 -0.0430 0.5448 0.3643 1.0000 Uiso .
H423 H 0.4564 0.0620 0.5439 0.3643 1.0000 Uiso .
H411 H 0.2751 0.0829 0.5381 0.2060 1.0000 Uiso .
H412 H 0.2869 0.0966 0.5959 0.2060 1.0000 Uiso .
H413 H 0.3573 0.1389 0.5696 0.2060 1.0000 Uiso .
H431 H 0.2776 -0.0686 0.5408 0.2980 1.0000 Uiso .
H432 H 0.2904 -0.0769 0.5990 0.2980 1.0000 Uiso .
H433 H 0.3616 -0.1206 0.5737 0.2980 1.0000 Uiso .
H441 H 0.5986 -0.1404 0.7537 0.0571 1.0000 Uiso .
H442 H 0.5329 -0.1941 0.7103 0.0571 1.0000 Uiso .
H11 H 0.8942 -0.5308 0.7222 0.2494 1.0000 Uiso .
H12 H 0.8866 -0.3918 0.7363 0.2705 1.0000 Uiso .
H13 H 0.7871 -0.3215 0.7607 0.2400 1.0000 Uiso .
H14 H 0.6489 -0.4039 0.7605 0.1856 1.0000 Uiso .
H15 H 0.6523 -0.5632 0.7523 0.1054 1.0000 Uiso .
H531 H 0.6544 0.0492 0.6340 0.1733 1.0000 Uiso .
H532 H 0.7593 0.0449 0.6381 0.1733 1.0000 Uiso .
H533 H 0.7037 -0.0438 0.6376 0.1733 1.0000 Uiso .
H461 H 1.0622 0.0433 0.9264 0.1461 1.0000 Uiso .
H462 H 1.0193 -0.0027 0.9663 0.1461 1.0000 Uiso .
H463 H 1.0088 0.1009 0.9572 0.1461 1.0000 Uiso .
H471 H 0.8151 0.2753 0.9227 0.1276 1.0000 Uiso .
H472 H 0.8890 0.2128 0.9564 0.1276 1.0000 Uiso .
H473 H 0.7888 0.2116 0.9621 0.1276 1.0000 Uiso .
H481 H 0.5727 0.0107 0.9223 0.1221 1.0000 Uiso .
H482 H 0.6499 0.0650 0.9592 0.1221 1.0000 Uiso .
H483 H 0.6552 -0.0398 0.9575 0.1221 1.0000 Uiso .
H451 H 0.8357 -0.2221 0.9276 0.1265 1.0000 Uiso .
H452 H 0.9032 -0.1523 0.9598 0.1265 1.0000 Uiso .
H453 H 0.8027 -0.1587 0.9649 0.1265 1.0000 Uiso .
H521 H 0.6431 -0.2273 0.8564 0.0958 1.0000 Uiso .
H522 H 0.6363 -0.1505 0.8942 0.0958 1.0000 Uiso .
H523 H 0.5563 -0.1661 0.8462 0.0958 1.0000 Uiso .
H511 H 0.6218 0.2600 0.8536 0.0989 1.0000 Uiso .
H512 H 0.6225 0.1825 0.8922 0.0989 1.0000 Uiso .
H513 H 0.5410 0.1914 0.8443 0.0989 1.0000 Uiso .
H491 H 0.9650 -0.2123 0.8606 0.0964 1.0000 Uiso .
H492 H 0.9991 -0.1338 0.8985 0.0964 1.0000 Uiso .
H493 H 1.0358 -0.1430 0.8503 0.0964 1.0000 Uiso .
H501 H 0.9386 0.2779 0.8525 0.0983 1.0000 Uiso .
H502 H 0.9869 0.2066 0.8922 0.0983 1.0000 Uiso .
H503 H 1.0153 0.2167 0.8415 0.0983 1.0000 Uiso .

loop_
_atom_site_aniso_label
_atom_site_aniso_U_11
_atom_site_aniso_U_22
_atom_site_aniso_U_33
_atom_site_aniso_U_23
_atom_site_aniso_U_13
_atom_site_aniso_U_12
V1 0.0308(5) 0.0336(6) 0.0384(5) 0.0014(5) 0.0112(4) 0.0005(5)
V2 0.0451(7) 0.0617(8) 0.0386(6) 0.0035(6) 0.0083(5) 0.0018(6)
V3 0.0461(7) 0.0441(7) 0.0463(7) 0.0088(5) 0.0131(5) 0.0033(6)
V5 0.0330(6) 0.0555(7) 0.0439(6) 0.0034(6) 0.0067(5) -0.0007(6)
V4 0.0483(7) 0.0429(7) 0.0422(7) -0.0032(5) 0.0110(5) 0.0001(5)
V6 0.0353(6) 0.0557(7) 0.0403(6) 0.0012(6) 0.0132(5) -0.0010(6)
N1 0.170(14) 0.201(15) 0.235(17) 0.022(12) 0.100(13) 0.057(12)
O1 0.029(2) 0.045(2) 0.036(2) 0.002(2) 0.0055(16) 0.000(2)
O2 0.076(4) 0.090(4) 0.046(3) -0.002(3) 0.016(3) 0.003(3)
O3 0.052(3) 0.050(3) 0.076(4) 0.000(3) 0.019(3) 0.000(2)
O4 0.084(4) 0.045(3) 0.075(4) 0.016(3) 0.024(3) 0.007(3)
O6 0.039(3) 0.097(4) 0.065(3) 0.005(3) 0.017(2) 0.000(3)
O5 0.097(4) 0.039(3) 0.075(4) -0.013(3) 0.023(3) -0.002(3)
O19 0.043(3) 0.099(4) 0.059(3) -0.010(3) 0.024(2) -0.005(3)
O7 0.038(2) 0.029(2) 0.035(2) -0.0028(18) 0.0046(18) -0.0028(18)
O9 0.030(2) 0.041(2) 0.034(2) 0.0021(19) 0.0088(17) 0.0004(19)
O8 0.037(2) 0.035(2) 0.038(2) 0.0002(19) 0.0095(18) 0.0008(19)
O18 0.027(2) 0.045(2) 0.033(2) -0.0001(19) 0.0030(16) -0.0007(19)
O10 0.061(3) 0.053(3) 0.045(3) 0.015(2) 0.008(2) 0.000(2)
O11 0.041(3) 0.078(4) 0.036(2) -0.001(2) -0.002(2) 0.002(2)
O12 0.060(3) 0.058(3) 0.038(3) -0.013(2) 0.010(2) -0.002(2)
O15 0.051(3) 0.081(3) 0.033(2) 0.007(2) 0.019(2) -0.006(3)
O16 0.049(3) 0.051(3) 0.042(3) 0.006(2) 0.015(2) -0.007(2)
O13 0.043(3) 0.050(3) 0.051(3) 0.011(2) 0.008(2) 0.014(2)
O14 0.038(2) 0.053(3) 0.046(3) -0.009(2) 0.010(2) -0.017(2)
O17 0.047(3) 0.051(3) 0.051(3) -0.006(2) 0.016(2) 0.006(2)
C1 0.047(4) 0.029(3) 0.041(4) 0.006(3) 0.004(3) 0.003(3)
C2 0.047(4) 0.039(4) 0.051(4) 0.002(3) 0.018(3) -0.001(3)
C3 0.048(4) 0.056(5) 0.053(4) -0.017(4) 0.000(3) -0.009(4)
C4 0.058(5) 0.055(5) 0.060(5) -0.017(4) 0.007(4) 0.008(4)
C5 0.066(5) 0.046(4) 0.056(4) -0.004(3) 0.032(4) 0.003(4)
C6 0.049(4) 0.034(3) 0.049(4) 0.007(3) 0.018(3) 0.010(3)
C7 0.100(7) 0.082(7) 0.063(6) -0.030(5) 0.026(5) 0.001(6)
C8 0.87(8) 0.19(2) 0.070(11) -0.052(12) 0.09(2) -0.03(3)
C9 0.163(14) 0.26(2) 0.210(17) -0.178(17) -0.026(12) 0.066(14)
C10 0.164(15) 0.46(4) 0.28(2) -0.31(3) 0.097(15) -0.131(19)
C11 0.042(4) 0.049(4) 0.050(4) 0.000(3) 0.020(3) 0.010(3)
C12 0.029(3) 0.044(4) 0.042(3) -0.008(3) 0.010(3) 0.003(3)
C13 0.031(3) 0.048(4) 0.046(4) 0.012(3) 0.013(3) 0.003(3)
C14 0.065(5) 0.054(5) 0.064(5) 0.000(4) 0.037(4) 0.005(4)
C15 0.059(4) 0.075(5) 0.053(4) -0.004(4) 0.031(4) -0.009(4)
C16 0.069(5) 0.053(5) 0.056(5) 0.008(4) 0.034(4) -0.005(4)
C17 0.031(3) 0.051(4) 0.055(4) 0.005(3) 0.014(3) -0.001(3)
C18 0.149(9) 0.084(7) 0.062(6) 0.001(5) 0.060(6) -0.002(7)
C19 0.69(6) 0.191(19) 0.38(4) 0.10(2) 0.48(5) 0.16(3)
C20 0.72(6) 0.187(18) 0.35(3) -0.118(19) 0.47(4) -0.19(3)
C21 0.30(4) 1.10(11) 0.087(13) -0.05(3) 0.14(2) -0.08(5)
C22 0.045(4) 0.041(4) 0.045(4) 0.001(3) 0.017(3) -0.003(3)
C23 0.050(4) 0.026(3) 0.040(4) 0.007(3) 0.015(3) -0.001(3)
C24 0.055(4) 0.033(3) 0.042(4) -0.005(3) 0.014(3) -0.001(3)
C25 0.060(5) 0.049(4) 0.057(4) 0.011(4) 0.018(4) -0.005(4)
C26 0.071(5) 0.044(4) 0.057(4) 0.011(4) 0.014(4) 0.010(4)
C27 0.058(5) 0.049(4) 0.059(5) 0.014(4) 0.013(4) 0.013(4)
C28 0.044(4) 0.030(3) 0.054(4) 0.003(3) 0.008(3) 0.007(3)
C29 0.086(6) 0.091(7) 0.064(6) 0.036(5) 0.012(5) 0.017(5)
C30 0.50(4) 0.22(2) 0.051(8) 0.016(10) -0.006(13) -0.09(2)
C31 0.195(15) 0.27(2) 0.184(15) 0.180(16) 0.086(12) 0.136(15)
C32 0.151(12) 0.244(19) 0.140(12) 0.127(13) 0.038(9) -0.018(12)
C33 0.038(4) 0.045(4) 0.053(4) 0.007(3) 0.007(3) 0.012(3)
C34 0.030(3) 0.054(4) 0.038(3) 0.003(3) 0.007(3) 0.003(3)
C35 0.039(4) 0.050(4) 0.045(4) 0.005(3) 0.019(3) 0.005(3)
C36 0.044(4) 0.080(6) 0.043(4) 0.011(4) 0.008(3) 0.010(4)
C37 0.048(4) 0.059(5) 0.052(4) -0.001(4) -0.004(3) -0.012(4)
C38 0.047(4) 0.063(5) 0.055(5) -0.006(4) 0.011(4) -0.007(4)
C39 0.043(4) 0.052(4) 0.046(4) -0.006(4) 0.015(3) -0.014(3)
C40 0.059(5) 0.104(8) 0.057(5) 0.005(5) -0.023(4) -0.002(5)
C41 0.223(19) 0.157(14) 0.156(14) -0.024(11) -0.126(14) 0.051(13)
C42 0.18(2) 0.94(9) 0.059(9) -0.03(2) -0.027(11) 0.07(3)
C43 0.31(3) 0.206(18) 0.23(2) 0.114(16) -0.20(2) -0.143(19)
C44 0.044(4) 0.045(4) 0.053(4) -0.006(3) 0.011(3) -0.015(3)
C45 0.178(11) 0.085(7) 0.056(6) 0.025(5) 0.003(6) -0.003(7)
C46 0.060(6) 0.265(17) 0.061(6) 0.028(7) -0.009(5) -0.042(8)
C47 0.156(10) 0.080(7) 0.058(5) -0.027(5) 0.009(6) -0.008(7)
C48 0.072(6) 0.181(11) 0.048(4) -0.008(6) 0.031(4) -0.018(6)
C49 0.055(5) 0.076(6) 0.103(7) 0.022(5) 0.008(5) 0.025(4)
C50 0.073(6) 0.080(6) 0.083(6) -0.015(5) 0.012(4) -0.029(5)
C51 0.074(5) 0.070(6) 0.084(6) -0.008(4) 0.031(5) 0.039(4)
C52 0.075(5) 0.076(6) 0.070(5) 0.013(4) 0.030(4) -0.033(4)
C53 0.141(12) 0.125(11) 0.097(9) 0.016(8) 0.031(8) 0.012(8)
C54 0.100(11) 0.24(3) 0.24(2) 0.034(19) 0.064(13) -0.019(14)
C55 0.25(3) 0.077(11) 0.25(2) 0.013(15) -0.027(19) 0.018(15)
C56 0.24(3) 0.065(10) 0.26(2) 0.002(12) 0.076(19) 0.004(12)
C57 0.123(11) 0.179(16) 0.160(13) 0.009(12) 0.078(10) 0.046(11)
C58 0.089(7) 0.063(6) 0.119(8) -0.010(6) 0.057(6) -0.009(6)

loop_
_atom_type_symbol
_atom_type_scat_dispersion_real
_atom_type_scat_dispersion_imag
_atom_type_scat_Cromer_Mann_a1
_atom_type_scat_Cromer_Mann_b1
_atom_type_scat_Cromer_Mann_a2
_atom_type_scat_Cromer_Mann_b2
_atom_type_scat_Cromer_Mann_a3
_atom_type_scat_Cromer_Mann_b3
_atom_type_scat_Cromer_Mann_a4
_atom_type_scat_Cromer_Mann_b4
_atom_type_scat_Cromer_Mann_c
_atom_type_scat_source
V 0.3005 0.5294 10.2971 6.8657 7.3511 0.4385 2.0703 26.8938 2.0571 102.4780 1.2199 'International Tables Vol C 4.2.6.8 and 6.1.1.4'
O 0.0106 0.0060 3.0485 13.2771 2.2868 5.7011 1.5463 0.3239 0.8670 32.9089 0.2508 'International Tables Vol C 4.2.6.8 and 6.1.1.4'
C 0.0033 0.0016 2.3100 20.8439 1.0200 10.2075 1.5886 0.5687 0.8650 51.6512 0.2156 'International Tables Vol C 4.2.6.8 and 6.1.1.4'
N 0.0061 0.0033 12.2126 0.0057 3.1322 9.8933 2.0125 28.9975 1.1663 0.5826 -11.5290 'International Tables Vol C 4.2.6.8 and 6.1.1.4'
H 0.0000 0.0000 0.4930 10.5109 0.3229 26.1257 0.1402 3.1424 0.0408 57.7998 0.0030 'International Tables Vol C 4.2.6.8 and 6.1.1.4'

loop_
_geom_angle_atom_site_label_1
_geom_angle_atom_site_label_2
_geom_angle_atom_site_label_3
_geom_angle
_geom_angle_publ_flag
O1 V1 O3 179.7(2) yes
O1 V1 O7 86.92(17) yes
O3 V1 O7 93.35(19) yes
O1 V1 O9 86.29(15) yes
O3 V1 O9 93.83(18) yes
O7 V1 O9 89.82(17) yes
O1 V1 O8 85.88(17) yes
O3 V1 O8 93.9(2) yes
O7 V1 O8 172.80(16) yes
O9 V1 O8 89.76(17) yes
O1 V1 O18 86.35(15) yes
O3 V1 O18 93.53(18) yes
O7 V1 O18 89.88(17) yes
O9 V1 O18 172.63(16) yes
O8 V1 O18 89.61(17) yes
O1 V2 O2 178.3(2) yes
O1 V2 O10 79.82(16) yes
O2 V2 O10 100.6(2) yes
O1 V2 O11 78.94(15) yes
O2 V2 O11 102.7(2) yes
O10 V2 O11 88.0(2) yes
O1 V2 O12 79.10(16) yes
O2 V2 O12 100.5(2) yes
O10 V2 O12 158.93(17) yes
O11 V2 O12 87.7(2) yes
O1 V2 O15 79.19(14) yes
O2 V2 O15 99.2(2) yes
O10 V2 O15 87.7(2) yes
O11 V2 O15 158.13(17) yes
O12 V2 O15 88.6(2) yes
O1 V3 O4 173.9(2) yes
O1 V3 O7 75.39(14) yes
O4 V3 O7 98.5(2) yes
O1 V3 O10 82.02(17) yes
O4 V3 O10 104.1(2) yes
O7 V3 O10 157.40(18) yes
O1 V3 O16 78.68(16) yes
O4 V3 O16 100.9(2) yes
O7 V3 O16 86.73(16) yes
O10 V3 O16 88.11(18) yes
O1 V3 O13 78.89(16) yes
O4 V3 O13 101.4(2) yes
O7 V3 O13 87.69(17) yes
O10 V3 O13 88.75(19) yes
O16 V3 O13 157.57(19) yes
O1 V5 O6 173.4(2) yes
O1 V5 O9 75.71(14) yes
O6 V5 O9 97.7(2) yes
O1 V5 O11 81.54(16) yes
O6 V5 O11 105.0(2) yes
O9 V5 O11 157.25(17) yes
O1 V5 O13 79.28(16) yes
O6 V5 O13 101.3(2) yes
O9 V5 O13 87.09(18) yes
O11 V5 O13 88.2(2) yes
O1 V5 O14 78.36(16) yes
O6 V5 O14 100.9(2) yes
O9 V5 O14 87.70(17) yes
O11 V5 O14 88.21(19) yes
O13 V5 O14 157.64(17) yes
O1 V4 O5 173.9(2) yes
O1 V4 O8 75.44(14) yes
O5 V4 O8 98.5(2) yes
O1 V4 O12 82.07(17) yes
O5 V4 O12 104.0(2) yes
O8 V4 O12 157.51(18) yes
O1 V4 O14 79.36(16) yes
O5 V4 O14 100.9(2) yes
O8 V4 O14 86.93(16) yes
O12 V4 O14 88.62(18) yes
O1 V4 O17 78.37(16) yes
O5 V4 O17 101.3(2) yes
O8 V4 O17 87.90(17) yes
O12 V4 O17 87.92(19) yes
O14 V4 O17 157.72(19) yes
O1 V6 O19 174.1(2) yes
O1 V6 O18 75.43(14) yes
O19 V6 O18 98.7(2) yes
O1 V6 O15 82.10(15) yes
O19 V6 O15 103.7(2) yes
O18 V6 O15 157.53(16) yes
O1 V6 O16 79.09(16) yes
O19 V6 O16 101.5(2) yes
O18 V6 O16 87.82(16) yes
O15 V6 O16 88.11(19) yes
O1 V6 O17 78.48(16) yes
O19 V6 O17 100.9(2) yes
O18 V6 O17 87.42(17) yes
O15 V6 O17 88.0(2) yes
O16 V6 O17 157.55(17) yes
C54 N1 C58 128.2(18) yes
V4 O1 V6 90.41(15) yes
V4 O1 V5 90.03(15) yes
V6 O1 V5 174.48(18) yes
V4 O1 V1 93.38(16) yes
V6 O1 V1 92.84(15) yes
V5 O1 V1 92.63(14) yes
V4 O1 V3 174.17(18) yes
V6 O1 V3 89.66(15) yes
V5 O1 V3 89.35(14) yes
V1 O1 V3 92.44(16) yes
V4 O1 V2 87.33(14) yes
V6 O1 V2 87.17(13) yes
V5 O1 V2 87.35(13) yes
V1 O1 V2 179.3(2) yes
V3 O1 V2 86.85(14) yes
V1 O3 C53 179.1(9) yes
V3 O7 V1 105.24(18) yes
V3 O7 C1 135.2(3) yes
V1 O7 C1 119.6(3) yes
V5 O9 V1 105.38(17) yes
V5 O9 C12 135.1(3) yes
V1 O9 C12 119.5(3) yes
V4 O8 V1 105.29(18) yes
V4 O8 C23 136.1(4) yes
V1 O8 C23 118.6(3) yes
V6 O18 V1 105.36(17) yes
V6 O18 C34 135.1(3) yes
V1 O18 C34 119.6(3) yes
V2 O10 V3 111.3(2) yes
V2 O10 C45 123.3(5) yes
V3 O10 C45 125.0(6) yes
V2 O11 V5 112.2(2) yes
V2 O11 C46 125.1(6) yes
V5 O11 C46 122.3(5) yes
V2 O12 V4 111.5(2) yes
V2 O12 C47 123.6(5) yes
V4 O12 C47 124.5(5) yes
V2 O15 V6 111.54(19) yes
V2 O15 C48 121.8(5) yes
V6 O15 C48 126.7(5) yes
V3 O16 V6 112.4(2) yes
V3 O16 C52 117.6(4) yes
V6 O16 C52 118.8(4) yes
V3 O13 V5 112.3(2) yes
V3 O13 C49 119.4(5) yes
V5 O13 C49 118.8(5) yes
V5 O14 V4 112.08(19) yes
V5 O14 C50 119.7(5) yes
V4 O14 C50 121.0(5) yes
V4 O17 V6 112.6(2) yes
V4 O17 C51 117.0(5) yes
V6 O17 C51 118.9(5) yes
O7 C1 C2 119.0(6) yes
O7 C1 C6 119.8(6) yes
C2 C1 C6 121.0(6) yes
C1 C2 C3 117.2(6) yes
C1 C2 C44 121.7(6) yes
C3 C2 C44 121.1(6) yes
C2 C3 C4 124.8(6) yes
C2 C3 H3 118.086 no
C4 C3 H3 117.071 no
C3 C4 C5 115.3(6) yes
C3 C4 C7 124.0(7) yes
C5 C4 C7 120.6(7) yes
C4 C5 C6 123.2(6) yes
C4 C5 H5 118.231 no
C6 C5 H5 118.534 no
C1 C6 C5 118.4(6) yes
C1 C6 C11 120.7(6) yes
C5 C6 C11 120.9(6) yes
C4 C7 C8 109.0(10) yes
C4 C7 C9 113.7(9) yes
C8 C7 C9 100.6(18) yes
C4 C7 C10 112.7(9) yes
C8 C7 C10 111.4(19) yes
C9 C7 C10 108.8(15) yes
C7 C8 H81 114.782 no
C7 C8 H82 107.960 no
H81 C8 H82 103.788 no
C7 C8 H83 114.063 no
H81 C8 H83 111.629 no
H82 C8 H83 103.325 no
C7 C9 H91 113.182 no
C7 C9 H92 108.700 no
H91 C9 H92 105.859 no
C7 C9 H93 112.844 no
H91 C9 H93 110.232 no
H92 C9 H93 105.475 no
C7 C10 H101 114.258 no
C7 C10 H102 111.122 no
H101 C10 H102 108.760 no
C7 C10 H103 110.309 no
H101 C10 H103 107.335 no
H102 C10 H103 104.542 no
C6 C11 C13 112.4(5) yes
C6 C11 H111 109.886 no
C13 C11 H111 109.029 no
C6 C11 H112 109.485 no
C13 C11 H112 108.031 no
H111 C11 H112 107.918 no
O9 C12 C13 118.5(6) yes
O9 C12 C17 119.9(5) yes
C13 C12 C17 121.4(5) yes
C11 C13 C12 121.9(6) yes
C11 C13 C14 120.4(6) yes
C12 C13 C14 117.5(6) yes
C13 C14 C15 123.5(7) yes
C13 C14 H124 118.061 no
C15 C14 H124 118.383 no
C14 C15 C16 117.2(6) yes
C14 C15 C18 122.0(8) yes
C16 C15 C18 120.8(7) yes
C15 C16 C17 122.3(6) yes
C15 C16 H122 118.641 no
C17 C16 H122 119.036 no
C12 C17 C16 118.0(6) yes
C12 C17 C22 120.6(5) yes
C16 C17 C22 121.2(6) yes
C15 C18 C19 114.2(11) yes
C15 C18 C20 114.7(10) yes
C19 C18 C20 114.5(19) yes
C15 C18 C21 105.9(11) yes
C19 C18 C21 104(3) yes
C20 C18 C21 102(2) yes
C18 C19 H191 109.480 no
C18 C19 H192 113.595 no
H191 C19 H192 114.405 no
C18 C19 H193 105.588 no
H191 C19 H193 104.013 no
H192 C19 H193 108.945 no
C18 C20 H201 112.976 no
C18 C20 H202 103.029 no
H201 C20 H202 96.855 no
C18 C20 H203 120.769 no
H201 C20 H203 115.886 no
H202 C20 H203 102.297 no
C18 C21 H211 107.238 no
C18 C21 H212 100.578 no
H211 C21 H212 99.361 no
C18 C21 H213 116.675 no
H211 C21 H213 121.067 no
H212 C21 H213 108.543 no
C17 C22 C24 112.5(5) yes
C17 C22 H221 108.510 no
C24 C22 H221 109.441 no
C17 C22 H222 109.026 no
C24 C22 H222 109.685 no
H221 C22 H222 107.571 no
O8 C23 C24 119.1(5) yes
O8 C23 C28 119.4(5) yes
C24 C23 C28 121.3(6) yes
C22 C24 C23 122.0(5) yes
C22 C24 C25 120.6(6) yes
C23 C24 C25 117.3(6) yes
C24 C25 C26 123.4(6) yes
C24 C25 H234 118.314 no
C26 C25 H234 118.242 no
C25 C26 C27 117.0(6) yes
C25 C26 C29 121.4(7) yes
C27 C26 C29 121.6(7) yes
C26 C27 C28 122.9(6) yes
C26 C27 H232 118.830 no
C28 C27 H232 118.267 no
C23 C28 C27 118.0(6) yes
C23 C28 C33 120.6(5) yes
C27 C28 C33 121.3(6) yes
C26 C29 C30 108.6(10) yes
C26 C29 C31 111.6(8) yes
C30 C29 C31 109.9(15) yes
C26 C29 C32 112.0(8) yes
C30 C29 C32 105.8(14) yes
C31 C29 C32 108.7(12) yes
C29 C30 H301 115.211 no
C29 C30 H302 111.722 no
H301 C30 H302 102.442 no
C29 C30 H303 115.535 no
H301 C30 H303 107.325 no
H302 C30 H303 103.160 no
C29 C31 H311 113.484 no
C29 C31 H312 112.241 no
H311 C31 H312 106.700 no
C29 C31 H313 111.960 no
H311 C31 H313 106.486 no
H312 C31 H313 105.423 no
C29 C32 H321 112.285 no
C29 C32 H322 108.880 no
H321 C32 H322 106.383 no
C29 C32 H323 112.420 no
H321 C32 H323 110.251 no
H322 C32 H323 106.250 no
C28 C33 C35 112.2(5) yes
C28 C33 H331 108.699 no
C35 C33 H331 109.154 no
C28 C33 H332 109.331 no
C35 C33 H332 109.089 no
H331 C33 H332 108.319 no
O18 C34 C35 118.1(6) yes
O18 C34 C39 119.3(6) yes
C35 C34 C39 122.2(6) yes
C33 C35 C34 122.9(6) yes
C33 C35 C36 120.4(6) yes
C34 C35 C36 116.6(6) yes
C35 C36 C37 123.2(7) yes
C35 C36 H344 119.387 no
C37 C36 H344 117.389 no
C36 C37 C38 117.4(6) yes
C36 C37 C40 121.9(7) yes
C38 C37 C40 120.7(7) yes
C37 C38 C39 123.2(7) yes
C37 C38 H342 118.791 no
C39 C38 H342 117.970 no
C38 C39 C34 117.3(7) yes
C38 C39 C44 121.4(7) yes
C34 C39 C44 121.3(6) yes
C37 C40 C41 113.8(9) yes
C37 C40 C42 107.1(10) yes
C41 C40 C42 104.7(18) yes
C37 C40 C43 114.1(9) yes
C41 C40 C43 111.1(16) yes
C42 C40 C43 105.1(20) yes
C40 C41 H411 114.047 no
C40 C41 H412 110.832 no
H411 C41 H412 106.965 no
C40 C41 H413 112.149 no
H411 C41 H413 108.161 no
H412 C41 H413 104.084 no
C40 C42 H421 109.881 no
C40 C42 H422 114.826 no
H421 C42 H422 112.657 no
C40 C42 H423 107.607 no
H421 C42 H423 102.617 no
H422 C42 H423 108.402 no
C40 C43 H431 112.648 no
C40 C43 H432 114.465 no
H431 C43 H432 111.764 no
C40 C43 H433 107.418 no
H431 C43 H433 103.988 no
H432 C43 H433 105.638 no
C2 C44 C39 112.0(5) yes
C2 C44 H441 108.890 no
C39 C44 H441 109.967 no
C2 C44 H442 108.530 no
C39 C44 H442 109.537 no
H441 C44 H442 107.852 no
O10 C45 H451 109.224 no
O10 C45 H452 108.776 no
H451 C45 H452 108.167 no
O10 C45 H453 110.477 no
H451 C45 H453 110.093 no
H452 C45 H453 110.055 no
O11 C46 H461 110.118 no
O11 C46 H462 111.123 no
H461 C46 H462 109.310 no
O11 C46 H463 109.613 no
H461 C46 H463 107.957 no
H462 C46 H463 108.651 no
O12 C47 H471 108.970 no
O12 C47 H472 110.222 no
H471 C47 H472 107.364 no
O12 C47 H473 111.473 no
H471 C47 H473 108.709 no
H472 C47 H473 109.995 no
O15 C48 H481 109.944 no
O15 C48 H482 111.552 no
H481 C48 H482 109.504 no
O15 C48 H483 109.888 no
H481 C48 H483 107.244 no
H482 C48 H483 108.602 no
O13 C49 H491 111.967 no
O13 C49 H492 110.394 no
H491 C49 H492 108.138 no
O13 C49 H493 110.843 no
H491 C49 H493 108.606 no
H492 C49 H493 106.708 no
O14 C50 H501 110.063 no
O14 C50 H502 110.695 no
H501 C50 H502 107.092 no
O14 C50 H503 111.788 no
H501 C50 H503 108.177 no
H502 C50 H503 108.878 no
O17 C51 H511 110.262 no
O17 C51 H512 110.869 no
H511 C51 H512 108.247 no
O17 C51 H513 110.537 no
H511 C51 H513 107.766 no
H512 C51 H513 109.073 no
O16 C52 H521 109.711 no
O16 C52 H522 109.639 no
H521 C52 H522 107.119 no
O16 C52 H523 111.465 no
H521 C52 H523 109.380 no
H522 C52 H523 109.425 no
O3 C53 H531 112.891 no
O3 C53 H532 109.088 no
H531 C53 H532 108.166 no
O3 C53 H533 110.430 no
H531 C53 H533 110.145 no
H532 C53 H533 105.844 no
N1 C54 C55 114(2) yes
N1 C54 H11 128.601 no
C55 C54 H11 117.704 no
C54 C55 C56 133(3) yes
C54 C55 H12 118.319 no
C56 C55 H12 108.109 no
C55 C56 C57 115.0(19) yes
C55 C56 H13 127.457 no
C57 C56 H13 117.425 no
C56 C57 C58 116.5(12) yes
C56 C57 H14 124.090 no
C58 C57 H14 119.336 no
C57 C58 N1 112.3(11) yes
C57 C58 H15 123.048 no
N1 C58 H15 124.613 no

loop_
_geom_bond_atom_site_label_1
_geom_bond_atom_site_label_2
_geom_bond_distance
_geom_bond_publ_flag
V1 O1 2.021(4) yes
V1 O3 1.946(7) yes
V1 O7 1.936(4) yes
V1 O9 1.943(4) yes
V1 O8 1.947(4) yes
V1 O18 1.937(4) yes
V2 O1 2.430(4) yes
V2 O2 1.592(5) yes
V2 O10 2.016(5) yes
V2 O11 2.009(5) yes
V2 O12 2.016(5) yes
V2 O15 2.020(5) yes
V3 O1 2.370(5) yes
V3 O4 1.604(5) yes
V3 O7 2.064(4) yes
V3 O10 1.981(5) yes
V3 O16 2.004(4) yes
V3 O13 2.000(4) yes
V5 O1 2.355(4) yes
V5 O6 1.605(5) yes
V5 O9 2.045(4) yes
V5 O11 1.973(4) yes
V5 O13 1.999(5) yes
V5 O14 2.024(5) yes
V4 O1 2.345(5) yes
V4 O5 1.587(5) yes
V4 O8 2.059(4) yes
V4 O12 1.973(4) yes
V4 O14 1.984(4) yes
V4 O17 2.012(4) yes
V6 O1 2.354(4) yes
V6 O19 1.593(5) yes
V6 O18 2.058(4) yes
V6 O15 1.970(4) yes
V6 O16 2.004(5) yes
V6 O17 1.995(5) yes
N1 C54 1.30(2) yes
N1 C58 1.324(16) yes
O3 C53 1.049(13) yes
O7 C1 1.372(7) yes
O9 C12 1.381(7) yes
O8 C23 1.368(7) yes
O18 C34 1.370(7) yes
O10 C45 1.394(10) yes
O11 C46 1.367(10) yes
O12 C47 1.401(9) yes
O15 C48 1.393(9) yes
O16 C52 1.442(8) yes
O13 C49 1.422(8) yes
O14 C50 1.419(9) yes
O17 C51 1.418(8) yes
C1 C2 1.401(9) yes
C1 C6 1.399(9) yes
C2 C3 1.384(9) yes
C2 C44 1.538(9) yes
C3 C4 1.381(10) yes
C3 H3 1.017 no
C4 C5 1.405(10) yes
C4 C7 1.516(10) yes
C5 C6 1.380(9) yes
C5 H5 1.007 no
C6 C11 1.517(9) yes
C7 C8 1.46(2) yes
C7 C9 1.429(16) yes
C7 C10 1.450(18) yes
C8 H81 0.984 no
C8 H82 1.090 no
C8 H83 0.990 no
C9 H91 0.993 no
C9 H92 1.053 no
C9 H93 0.998 no
C10 H101 0.985 no
C10 H102 1.023 no
C10 H103 1.041 no
C11 C13 1.545(9) yes
C11 H111 1.004 no
C11 H112 1.015 no
C12 C13 1.400(9) yes
C12 C17 1.398(9) yes
C13 C14 1.375(9) yes
C14 C15 1.373(10) yes
C14 H124 1.014 no
C15 C16 1.400(10) yes
C15 C18 1.533(11) yes
C16 C17 1.376(9) yes
C16 H122 1.009 no
C17 C22 1.508(9) yes
C18 C19 1.39(2) yes
C18 C20 1.390(18) yes
C18 C21 1.36(3) yes
C19 H191 1.005 no
C19 H192 0.938 no
C19 H193 1.067 no
C20 H201 1.009 no
C20 H202 1.170 no
C20 H203 0.917 no
C21 H211 1.005 no
C21 H212 1.134 no
C21 H213 0.869 no
C22 C24 1.515(9) yes
C22 H221 1.014 no
C22 H222 1.010 no
C23 C24 1.405(9) yes
C23 C28 1.399(8) yes
C24 C25 1.397(9) yes
C25 C26 1.379(10) yes
C25 H234 1.016 no
C26 C27 1.393(10) yes
C26 C29 1.534(10) yes
C27 C28 1.390(9) yes
C27 H232 1.007 no
C28 C33 1.533(9) yes
C29 C30 1.48(2) yes
C29 C31 1.512(16) yes
C29 C32 1.506(16) yes
C30 H301 1.019 no
C30 H302 1.075 no
C30 H303 1.008 no
C31 H311 1.011 no
C31 H312 1.025 no
C31 H313 1.028 no
C32 H321 0.994 no
C32 H322 1.045 no
C32 H323 0.996 no
C33 C35 1.499(9) yes
C33 H331 1.011 no
C33 H332 1.004 no
C34 C35 1.398(9) yes
C34 C39 1.402(9) yes
C35 C36 1.423(9) yes
C36 C37 1.378(10) yes
C36 H344 1.009 no
C37 C38 1.380(10) yes
C37 C40 1.514(10) yes
C38 C39 1.406(10) yes
C38 H342 1.010 no
C39 C44 1.500(10) yes
C40 C41 1.443(17) yes
C40 C42 1.46(3) yes
C40 C43 1.410(18) yes
C41 H411 0.988 no
C41 H412 1.043 no
C41 H413 1.028 no
C42 H421 1.021 no
C42 H422 0.940 no
C42 H423 1.071 no
C43 H431 0.998 no
C43 H432 0.975 no
C43 H433 1.074 no
C44 H441 1.009 no
C44 H442 1.011 no
C45 H451 1.008 no
C45 H452 1.008 no
C45 H453 0.984 no
C46 H461 1.005 no
C46 H462 0.997 no
C46 H463 1.014 no
C47 H471 1.021 no
C47 H472 1.005 no
C47 H473 0.988 no
C48 H481 1.009 no
C48 H482 0.991 no
C48 H483 1.020 no
C49 H491 0.996 no
C49 H492 1.021 no
C49 H493 1.015 no
C50 H501 1.020 no
C50 H502 1.011 no
C50 H503 0.997 no
C51 H511 1.016 no
C51 H512 0.999 no
C51 H513 1.006 no
C52 H521 1.015 no
C52 H522 1.015 no
C52 H523 0.986 no
C53 H531 0.980 no
C53 H532 1.036 no
C53 H533 1.011 no
C54 C55 1.24(2) yes
C54 H11 1.018 no
C55 C56 1.19(3) yes
C55 H12 1.047 no
C56 C57 1.46(2) yes
C56 H13 1.071 no
C57 C58 1.44(2) yes
C57 H14 1.021 no
C58 H15 1.016 no
